data_4089335
loop_
_publ_author_name
'Pavlik, Sonja'
'Mereiter, Kurt'
'Puchberger, Michael'
'Kirchner, Karl'

_publ_section_title
;
 Reactions of the Cationic Fragments [RuCp(PPh2NHR)2]+and
 [RuTp(PPh2NHR)2]+(R = Ph,n-Pr) with Alkynes:&#x00A0; Formation of
 Four-Membered Azaphosphacarbenes
;
_journal_issue 14
_journal_name_full Organometallics
_journal_page_first 3561
_journal_paper_doi 10.1021/om050247a
_journal_volume 24
_journal_year 2005
_chemical_formula_moiety 'C41 H37 Cl N2 P2 Ru'
_chemical_formula_sum 'C41 H37 Cl N2 P2 Ru'
_chemical_formula_weight 756.19
_chemical_name_common 'RuCp(PPh~2~NHPh)~2~Cl (1a)'
_space_group_IT_number 4
_space_group_name_Hall 'P 2yb'
_space_group_name_H-M_alt 'P 1 21 1'
_symmetry_cell_setting monoclinic
_symmetry_space_group_name_H-M 'P 1 21 1'
_atom_sites_solution_hydrogens geom
_atom_sites_solution_primary direct
_atom_sites_solution_secondary difmap
_audit_creation_method SHELXL-97
_cell_angle_alpha 90.00
_cell_angle_beta 113.9680(10)
_cell_angle_gamma 90.00
_cell_formula_units_Z 2
_cell_length_a 10.0363(6)
_cell_length_b 18.0314(11)
_cell_length_c 10.3864(6)
_cell_measurement_reflns_used 7720
_cell_measurement_temperature 100(2)
_cell_measurement_theta_max 29.96
_cell_measurement_theta_min 2.38
_cell_volume 1717.54(18)
_computing_cell_refinement 'Bruker SAINT'
_computing_data_collection 'Bruker SMART'
_computing_data_reduction 'Bruker SAINT, SADABS, XPREP'
_computing_molecular_graphics 'Bruker SHELXTL'
_computing_publication_material 'Bruker SHELXTL'
_computing_structure_refinement 'SHELXL-97 (Sheldrick, 1997)'
_computing_structure_solution 'SHELXS-97 (Sheldrick, 1990)'
_diffrn_ambient_temperature 100(2)
_diffrn_measured_fraction_theta_full 0.996
_diffrn_measured_fraction_theta_max 0.996
_diffrn_measurement_device_type 'CCD area detector'
_diffrn_measurement_method 'phi and omega scans'
_diffrn_radiation_monochromator graphite
_diffrn_radiation_source 'normal-focus sealed tube'
_diffrn_radiation_type MoK\a
_diffrn_radiation_wavelength 0.71073
_diffrn_reflns_av_R_equivalents 0.0163
_diffrn_reflns_av_sigmaI/netI 0.0158
_diffrn_reflns_limit_h_max 14
_diffrn_reflns_limit_h_min -14
_diffrn_reflns_limit_k_max 25
_diffrn_reflns_limit_k_min -25
_diffrn_reflns_limit_l_max 14
_diffrn_reflns_limit_l_min -14
_diffrn_reflns_number 32068
_diffrn_reflns_theta_full 30.00
_diffrn_reflns_theta_max 30.00
_diffrn_reflns_theta_min 2.15
_diffrn_standards_decay_% 0
_exptl_absorpt_coefficient_mu 0.660
_exptl_absorpt_correction_T_max 1.000
_exptl_absorpt_correction_T_min 0.934
_exptl_absorpt_correction_type multi-scan
_exptl_absorpt_process_details 'program SADABS, V2.10'
_exptl_crystal_colour orange
_exptl_crystal_density_diffrn 1.462
_exptl_crystal_density_meas 0
_exptl_crystal_density_method 'not measured'
_exptl_crystal_description oval
_exptl_crystal_F_000 776
_exptl_crystal_size_max 0.62
_exptl_crystal_size_mid 0.54
_exptl_crystal_size_min 0.40
_refine_diff_density_max 0.401
_refine_diff_density_min -0.257
_refine_diff_density_rms 0.047
_refine_ls_abs_structure_details 'Flack H D (1983), Acta Cryst. A39, 876-881'
_refine_ls_abs_structure_Flack 0.00
_refine_ls_extinction_method none
_refine_ls_goodness_of_fit_ref 1.020
_refine_ls_hydrogen_treatment mixed
_refine_ls_matrix_type full
_refine_ls_number_parameters 430
_refine_ls_number_reflns 9955
_refine_ls_number_restraints 1
_refine_ls_restrained_S_all 1.020
_refine_ls_R_factor_all 0.0168
_refine_ls_R_factor_gt 0.0167
_refine_ls_shift/su_max 0.001
_refine_ls_shift/su_mean 0.000
_refine_ls_structure_factor_coef Fsqd
_refine_ls_weighting_details 'calc w=1/[\s^2^(Fo^2^)+(0.0286P)^2^+0.3578P] where P=(Fo^2^+2Fc^2^)/3'
_refine_ls_weighting_scheme calc
_refine_ls_wR_factor_gt 0.0442
_refine_ls_wR_factor_ref 0.0443
_reflns_number_gt 9932
_reflns_number_total 9955
_reflns_threshold_expression >2sigma(I)
_cod_data_source_file om050247asi20050402_100602.cif
_cod_data_source_block compd1a
_cod_depositor_comments
;
The following automatic conversions were performed:

data item '_symmetry_cell_setting' value 'Monoclinic' was changed to
'monoclinic' in accordance with the
/home/saulius/struct/COD-crude-data/automatic-downloads/DataCite-retrospective/ACS/depositions/lib/dictionaries/cif_core.dic
dictionary named 'cif_core.dic' version 2.4.2 last updated on
2011-04-26.

Automatic conversion script
Id: cif_fix_values 6909 2019-04-08 15:41:33Z antanas 
;
_cod_original_sg_symbol_H-M P2(1)
_cod_database_code 4089335

loop_
_symmetry_equiv_pos_as_xyz
'x, y, z'
'-x, y+1/2, -z'

loop_
_atom_site_label
_atom_site_type_symbol
_atom_site_fract_x
_atom_site_fract_y
_atom_site_fract_z
_atom_site_U_iso_or_equiv
_atom_site_adp_type
_atom_site_occupancy
_atom_site_symmetry_multiplicity
_atom_site_calc_flag
_atom_site_refinement_flags
Ru Ru 0.168827(8) 0.250031(5) 0.825520(8) 0.01137(2) Uani 1 1 d .
Cl Cl 0.00465(3) 0.201157(16) 0.59666(3) 0.01660(5) Uani 1 1 d .
P1 P 0.20828(3) 0.354097(16) 0.72132(3) 0.01192(5) Uani 1 1 d .
P2 P 0.35439(3) 0.179620(16) 0.81454(3) 0.01200(5) Uani 1 1 d .
N1 N 0.13694(12) 0.34724(6) 0.54469(11) 0.01477(18) Uani 1 1 d .
H1N H 0.098(2) 0.3088(11) 0.517(2) 0.018 Uiso 1 1 d .
N2 N 0.29124(11) 0.09234(6) 0.76740(11) 0.01417(17) Uani 1 1 d .
H2N H 0.197(2) 0.0893(10) 0.7341(19) 0.017 Uiso 1 1 d .
C1 C 0.01769(15) 0.20999(8) 0.91945(15) 0.0196(2) Uani 1 1 d .
H1 H -0.0644 0.1792 0.8712 0.024 Uiso 1 1 calc R
C2 C 0.01655(16) 0.28938(8) 0.91792(15) 0.0195(2) Uani 1 1 d .
H2 H -0.0650 0.3205 0.8700 0.023 Uiso 1 1 calc R
C3 C 0.16302(16) 0.31264(8) 1.00312(14) 0.0186(2) Uani 1 1 d .
H3 H 0.1953 0.3626 1.0218 0.022 Uiso 1 1 calc R
C4 C 0.25169(12) 0.24876(10) 1.05483(11) 0.01825(19) Uani 1 1 d .
H4 H 0.3533 0.2484 1.1127 0.022 Uiso 1 1 calc R
C5 C 0.15958(16) 0.18444(8) 1.00359(15) 0.0195(2) Uani 1 1 d .
H5 H 0.1890 0.1341 1.0230 0.023 Uiso 1 1 calc R
C6 C 0.11827(13) 0.43660(6) 0.75319(13) 0.0143(2) Uani 1 1 d .
C7 C -0.02817(13) 0.44832(7) 0.66294(13) 0.0173(2) Uani 1 1 d .
H7 H -0.0779 0.4129 0.5918 0.021 Uiso 1 1 calc R
C8 C -0.10152(15) 0.51157(8) 0.67672(15) 0.0210(2) Uani 1 1 d .
H8 H -0.1997 0.5200 0.6130 0.025 Uiso 1 1 calc R
C9 C -0.03072(17) 0.56237(8) 0.78385(17) 0.0227(3) Uani 1 1 d .
H9 H -0.0802 0.6056 0.7930 0.027 Uiso 1 1 calc R
C10 C 0.11206(16) 0.54960(7) 0.87701(15) 0.0212(2) Uani 1 1 d .
H10 H 0.1593 0.5833 0.9522 0.025 Uiso 1 1 calc R
C11 C 0.18698(14) 0.48757(7) 0.86119(14) 0.0177(2) Uani 1 1 d .
H11 H 0.2856 0.4799 0.9244 0.021 Uiso 1 1 calc R
C12 C 0.39541(13) 0.38478(6) 0.76780(12) 0.01345(19) Uani 1 1 d .
C13 C 0.45079(13) 0.39431(7) 0.66493(12) 0.0162(2) Uani 1 1 d .
H13 H 0.3900 0.3850 0.5688 0.019 Uiso 1 1 calc R
C14 C 0.59413(14) 0.41732(7) 0.70222(14) 0.0185(2) Uani 1 1 d .
H14 H 0.6305 0.4237 0.6315 0.022 Uiso 1 1 calc R
C15 C 0.68399(13) 0.43097(8) 0.84226(14) 0.0185(2) Uani 1 1 d .
H15 H 0.7809 0.4480 0.8672 0.022 Uiso 1 1 calc R
C16 C 0.63183(13) 0.41971(7) 0.94624(13) 0.0171(2) Uani 1 1 d .
H16 H 0.6940 0.4280 1.0424 0.020 Uiso 1 1 calc R
C17 C 0.48877(13) 0.39635(7) 0.90951(12) 0.0157(2) Uani 1 1 d .
H17 H 0.4542 0.3882 0.9810 0.019 Uiso 1 1 calc R
C18 C 0.11004(13) 0.39860(7) 0.43609(12) 0.0140(2) Uani 1 1 d .
C19 C 0.04482(13) 0.37247(7) 0.29671(12) 0.0167(2) Uani 1 1 d .
H19 H 0.0235 0.3212 0.2792 0.020 Uiso 1 1 calc R
C20 C 0.01137(15) 0.42135(8) 0.18449(14) 0.0200(3) Uani 1 1 d .
H20 H -0.0334 0.4031 0.0908 0.024 Uiso 1 1 calc R
C21 C 0.04224(15) 0.49638(8) 0.20711(14) 0.0216(2) Uani 1 1 d .
H21 H 0.0175 0.5296 0.1298 0.026 Uiso 1 1 calc R
C22 C 0.10995(15) 0.52228(8) 0.34470(14) 0.0196(2) Uani 1 1 d .
H22 H 0.1335 0.5734 0.3612 0.024 Uiso 1 1 calc R
C23 C 0.14376(13) 0.47414(7) 0.45881(13) 0.0158(2) Uani 1 1 d .
H23 H 0.1898 0.4927 0.5522 0.019 Uiso 1 1 calc R
C24 C 0.50173(13) 0.16699(7) 0.98820(12) 0.0148(2) Uani 1 1 d .
C25 C 0.60847(14) 0.22114(7) 1.05213(14) 0.0193(2) Uani 1 1 d .
H25 H 0.6128 0.2638 1.0003 0.023 Uiso 1 1 calc R
C26 C 0.70859(14) 0.21257(8) 1.19194(15) 0.0240(3) Uani 1 1 d .
H26 H 0.7825 0.2488 1.2337 0.029 Uiso 1 1 calc R
C27 C 0.70069(15) 0.15156(9) 1.27008(14) 0.0258(3) Uani 1 1 d .
H27 H 0.7690 0.1460 1.3650 0.031 Uiso 1 1 calc R
C28 C 0.59305(15) 0.09885(8) 1.20939(14) 0.0222(2) Uani 1 1 d .
H28 H 0.5858 0.0577 1.2634 0.027 Uiso 1 1 calc R
C29 C 0.49524(14) 0.10598(7) 1.06908(13) 0.0174(2) Uani 1 1 d .
H29 H 0.4231 0.0689 1.0276 0.021 Uiso 1 1 calc R
C30 C 0.43901(13) 0.19983(7) 0.69204(13) 0.0159(2) Uani 1 1 d .
C31 C 0.34266(16) 0.19651(8) 0.54974(14) 0.0209(2) Uani 1 1 d .
H31 H 0.2427 0.1853 0.5244 0.025 Uiso 1 1 calc R
C32 C 0.39355(18) 0.20968(9) 0.44504(15) 0.0276(3) Uani 1 1 d .
H32 H 0.3278 0.2082 0.3486 0.033 Uiso 1 1 calc R
C33 C 0.54055(19) 0.22497(9) 0.48172(17) 0.0284(3) Uani 1 1 d .
H33 H 0.5751 0.2334 0.4103 0.034 Uiso 1 1 calc R
C34 C 0.63621(17) 0.22789(8) 0.62208(17) 0.0267(3) Uani 1 1 d .
H34 H 0.7364 0.2383 0.6469 0.032 Uiso 1 1 calc R
C35 C 0.58584(15) 0.21560(8) 0.72740(15) 0.0217(2) Uani 1 1 d .
H35 H 0.6519 0.2180 0.8237 0.026 Uiso 1 1 calc R
C36 C 0.36204(13) 0.03029(6) 0.74296(12) 0.01374(19) Uani 1 1 d .
C37 C 0.51182(14) 0.02867(7) 0.77588(13) 0.0169(2) Uani 1 1 d .
H37 H 0.5698 0.0712 0.8155 0.020 Uiso 1 1 calc R
C38 C 0.57621(14) -0.03495(7) 0.75091(14) 0.0191(2) Uani 1 1 d .
H38 H 0.6777 -0.0351 0.7725 0.023 Uiso 1 1 calc R
C39 C 0.49420(15) -0.09840(7) 0.69480(14) 0.0203(2) Uani 1 1 d .
H39 H 0.5389 -0.1418 0.6786 0.024 Uiso 1 1 calc R
C40 C 0.34509(15) -0.09717(7) 0.66282(13) 0.0197(2) Uani 1 1 d .
H40 H 0.2879 -0.1402 0.6247 0.024 Uiso 1 1 calc R
C41 C 0.27916(13) -0.03372(7) 0.68604(13) 0.0162(2) Uani 1 1 d .
H41 H 0.1774 -0.0337 0.6633 0.019 Uiso 1 1 calc R

loop_
_atom_site_aniso_label
_atom_site_aniso_U_11
_atom_site_aniso_U_22
_atom_site_aniso_U_33
_atom_site_aniso_U_23
_atom_site_aniso_U_13
_atom_site_aniso_U_12
Ru 0.01141(4) 0.01148(4) 0.01160(4) 0.00018(3) 0.00507(3) -0.00017(3)
Cl 0.01492(11) 0.01678(11) 0.01571(11) -0.00156(9) 0.00379(9) -0.00379(9)
P1 0.01240(12) 0.01139(12) 0.01142(12) -0.00029(9) 0.00427(10) -0.00048(9)
P2 0.01188(12) 0.01171(12) 0.01236(12) 0.00063(9) 0.00486(10) 0.00024(9)
N1 0.0185(5) 0.0117(4) 0.0119(4) -0.0007(3) 0.0039(4) -0.0027(4)
N2 0.0114(4) 0.0129(4) 0.0173(4) -0.0020(3) 0.0048(4) -0.0001(3)
C1 0.0192(6) 0.0222(6) 0.0226(6) -0.0005(5) 0.0138(5) -0.0031(5)
C2 0.0207(6) 0.0205(6) 0.0211(6) -0.0003(5) 0.0124(5) 0.0027(5)
C3 0.0246(6) 0.0180(6) 0.0167(6) -0.0022(5) 0.0121(5) -0.0004(5)
C4 0.0201(5) 0.0236(5) 0.0127(4) 0.0011(5) 0.0083(4) 0.0011(6)
C5 0.0242(6) 0.0201(6) 0.0182(6) 0.0042(5) 0.0127(5) 0.0012(5)
C6 0.0157(5) 0.0129(5) 0.0158(5) 0.0006(4) 0.0081(4) 0.0000(4)
C7 0.0158(5) 0.0180(5) 0.0181(5) -0.0004(4) 0.0069(4) 0.0010(4)
C8 0.0180(5) 0.0224(6) 0.0247(6) 0.0026(5) 0.0110(5) 0.0043(5)
C9 0.0266(7) 0.0194(6) 0.0289(7) 0.0008(5) 0.0181(6) 0.0055(5)
C10 0.0256(6) 0.0172(5) 0.0238(6) -0.0045(5) 0.0131(5) -0.0006(5)
C11 0.0186(5) 0.0160(5) 0.0188(5) -0.0023(4) 0.0080(4) -0.0003(4)
C12 0.0138(5) 0.0115(5) 0.0149(5) 0.0001(4) 0.0057(4) 0.0001(4)
C13 0.0160(5) 0.0185(5) 0.0140(5) -0.0002(4) 0.0061(4) -0.0003(4)
C14 0.0157(5) 0.0227(6) 0.0187(5) 0.0013(4) 0.0086(4) -0.0006(4)
C15 0.0133(5) 0.0207(6) 0.0206(5) 0.0007(4) 0.0060(4) -0.0015(4)
C16 0.0148(5) 0.0186(5) 0.0152(5) -0.0003(4) 0.0035(4) -0.0005(4)
C17 0.0161(5) 0.0164(5) 0.0142(5) 0.0001(4) 0.0058(4) -0.0002(4)
C18 0.0132(5) 0.0147(5) 0.0134(5) 0.0004(4) 0.0048(4) 0.0011(4)
C19 0.0149(5) 0.0201(5) 0.0138(5) -0.0014(4) 0.0046(4) 0.0016(4)
C20 0.0174(5) 0.0291(7) 0.0133(5) 0.0021(5) 0.0060(4) 0.0068(5)
C21 0.0210(6) 0.0271(6) 0.0190(6) 0.0095(5) 0.0105(5) 0.0093(5)
C22 0.0225(6) 0.0169(5) 0.0228(6) 0.0044(5) 0.0127(5) 0.0042(5)
C23 0.0165(5) 0.0154(5) 0.0160(5) 0.0006(4) 0.0070(4) 0.0012(4)
C24 0.0132(5) 0.0137(5) 0.0157(5) -0.0007(4) 0.0040(4) 0.0007(4)
C25 0.0157(5) 0.0170(5) 0.0232(6) -0.0040(4) 0.0059(4) -0.0015(4)
C26 0.0165(5) 0.0258(7) 0.0242(6) -0.0101(5) 0.0025(5) 0.0001(5)
C27 0.0204(6) 0.0337(7) 0.0176(5) -0.0054(5) 0.0018(5) 0.0072(5)
C28 0.0243(6) 0.0236(6) 0.0162(5) 0.0031(5) 0.0056(5) 0.0077(5)
C29 0.0183(5) 0.0161(5) 0.0162(5) 0.0006(4) 0.0052(4) 0.0019(4)
C30 0.0177(5) 0.0136(5) 0.0194(5) 0.0027(4) 0.0105(4) 0.0030(4)
C31 0.0245(6) 0.0233(6) 0.0175(5) 0.0029(5) 0.0112(5) 0.0035(5)
C32 0.0373(8) 0.0299(7) 0.0214(6) 0.0035(5) 0.0181(6) 0.0041(6)
C33 0.0398(8) 0.0246(6) 0.0339(7) 0.0073(5) 0.0284(7) 0.0078(6)
C34 0.0265(6) 0.0251(6) 0.0384(8) 0.0066(5) 0.0235(6) 0.0038(5)
C35 0.0200(6) 0.0217(6) 0.0276(6) 0.0036(5) 0.0138(5) 0.0016(5)
C36 0.0152(5) 0.0134(5) 0.0125(4) 0.0005(4) 0.0056(4) 0.0011(4)
C37 0.0152(5) 0.0156(5) 0.0190(5) -0.0001(4) 0.0062(4) -0.0001(4)
C38 0.0172(5) 0.0189(5) 0.0222(6) 0.0027(4) 0.0090(5) 0.0040(4)
C39 0.0233(6) 0.0173(5) 0.0202(5) 0.0002(4) 0.0087(5) 0.0050(5)
C40 0.0234(6) 0.0151(5) 0.0191(5) -0.0030(4) 0.0070(5) -0.0005(4)
C41 0.0158(5) 0.0159(5) 0.0164(5) -0.0020(4) 0.0059(4) -0.0014(4)

loop_
_atom_type_symbol
_atom_type_description
_atom_type_scat_dispersion_real
_atom_type_scat_dispersion_imag
_atom_type_scat_source
C C 0.0033 0.0016 'International Tables Vol C Tables 4.2.6.8 and 6.1.1.4'
H H 0.0000 0.0000 'International Tables Vol C Tables 4.2.6.8 and 6.1.1.4'
N N 0.0061 0.0033 'International Tables Vol C Tables 4.2.6.8 and 6.1.1.4'
P P 0.1023 0.0942 'International Tables Vol C Tables 4.2.6.8 and 6.1.1.4'
Cl Cl 0.1484 0.1585 'International Tables Vol C Tables 4.2.6.8 and 6.1.1.4'
Ru Ru -1.2594 0.8363 'International Tables Vol C Tables 4.2.6.8 and 6.1.1.4'

loop_
_geom_angle_atom_site_label_1
_geom_angle_atom_site_label_2
_geom_angle_atom_site_label_3
_geom_angle
C4 Ru C3 38.00(5)
C4 Ru C2 63.66(5)
C3 Ru C2 38.01(5)
C4 Ru C5 38.20(6)
C3 Ru C5 63.19(4)
C2 Ru C5 62.86(5)
C4 Ru C1 62.90(5)
C3 Ru C1 62.72(5)
C2 Ru C1 37.48(4)
C5 Ru C1 36.91(5)
C4 Ru P1 117.67(5)
C3 Ru P1 92.57(4)
C2 Ru P1 102.97(4)
C5 Ru P1 154.76(4)
C1 Ru P1 138.95(4)
C4 Ru P2 95.24(4)
C3 Ru P2 128.96(4)
C2 Ru P2 155.68(4)
C5 Ru P2 93.20(4)
C1 Ru P2 123.53(4)
P1 Ru P2 97.517(11)
C4 Ru Cl 150.08(4)
C3 Ru Cl 140.36(4)
C2 Ru Cl 103.00(4)
C5 Ru Cl 112.16(4)
C1 Ru Cl 89.95(4)
P1 Ru Cl 90.778(11)
P2 Ru Cl 89.557(11)
N1 P1 C12 104.32(5)
N1 P1 C6 103.50(5)
C12 P1 C6 103.60(5)
N1 P1 Ru 112.23(4)
C12 P1 Ru 118.85(4)
C6 P1 Ru 112.81(4)
N2 P2 C24 103.17(5)
N2 P2 C30 102.06(5)
C24 P2 C30 107.07(6)
N2 P2 Ru 108.22(4)
C24 P2 Ru 111.61(4)
C30 P2 Ru 122.65(4)
C18 N1 P1 133.52(9)
C18 N1 H1N 112.8(14)
P1 N1 H1N 112.6(14)
C36 N2 P2 129.51(8)
C36 N2 H2N 115.4(13)
P2 N2 H2N 113.2(13)
C5 C1 C2 109.55(14)
C5 C1 Ru 71.47(8)
C2 C1 Ru 71.05(9)
C5 C1 H1 125.2
C2 C1 H1 125.2
Ru C1 H1 123.8
C1 C2 C3 106.48(13)
C1 C2 Ru 71.47(9)
C3 C2 Ru 69.42(8)
C1 C2 H2 126.8
C3 C2 H2 126.8
Ru C2 H2 124.0
C4 C3 C2 108.86(12)
C4 C3 Ru 70.89(7)
C2 C3 Ru 72.56(8)
C4 C3 H3 125.6
C2 C3 H3 125.6
Ru C3 H3 122.6
C3 C4 C5 107.64(10)
C3 C4 Ru 71.11(7)
C5 C4 Ru 72.71(7)
C3 C4 H4 126.2
C5 C4 H4 126.2
Ru C4 H4 121.7
C1 C5 C4 107.46(12)
C1 C5 Ru 71.62(8)
C4 C5 Ru 69.10(7)
C1 C5 H5 126.3
C4 C5 H5 126.3
Ru C5 H5 124.6
C11 C6 C7 118.65(11)
C11 C6 P1 123.96(9)
C7 C6 P1 117.39(9)
C8 C7 C6 120.54(12)
C8 C7 H7 119.7
C6 C7 H7 119.7
C9 C8 C7 120.00(13)
C9 C8 H8 120.0
C7 C8 H8 120.0
C10 C9 C8 119.76(12)
C10 C9 H9 120.1
C8 C9 H9 120.1
C9 C10 C11 120.39(13)
C9 C10 H10 119.8
C11 C10 H10 119.8
C10 C11 C6 120.58(12)
C10 C11 H11 119.7
C6 C11 H11 119.7
C13 C12 C17 118.63(11)
C13 C12 P1 121.33(9)
C17 C12 P1 119.98(9)
C14 C13 C12 120.64(11)
C14 C13 H13 119.7
C12 C13 H13 119.7
C15 C14 C13 120.18(11)
C15 C14 H14 119.9
C13 C14 H14 119.9
C14 C15 C16 119.87(11)
C14 C15 H15 120.1
C16 C15 H15 120.1
C15 C16 C17 120.13(11)
C15 C16 H16 119.9
C17 C16 H16 119.9
C16 C17 C12 120.49(11)
C16 C17 H17 119.8
C12 C17 H17 119.8
N1 C18 C23 123.65(11)
N1 C18 C19 117.72(11)
C23 C18 C19 118.63(11)
C20 C19 C18 120.27(12)
C20 C19 H19 119.9
C18 C19 H19 119.9
C21 C20 C19 121.04(12)
C21 C20 H20 119.5
C19 C20 H20 119.5
C20 C21 C22 118.96(12)
C20 C21 H21 120.5
C22 C21 H21 120.5
C21 C22 C23 120.85(13)
C21 C22 H22 119.6
C23 C22 H22 119.6
C22 C23 C18 120.22(11)
C22 C23 H23 119.9
C18 C23 H23 119.9
C25 C24 C29 118.40(11)
C25 C24 P2 122.57(10)
C29 C24 P2 118.32(9)
C26 C25 C24 120.22(13)
C26 C25 H25 119.9
C24 C25 H25 119.9
C27 C26 C25 120.45(13)
C27 C26 H26 119.8
C25 C26 H26 119.8
C28 C27 C26 119.83(12)
C28 C27 H27 120.1
C26 C27 H27 120.1
C27 C28 C29 120.07(13)
C27 C28 H28 120.0
C29 C28 H28 120.0
C28 C29 C24 120.98(12)
C28 C29 H29 119.5
C24 C29 H29 119.5
C35 C30 C31 119.27(12)
C35 C30 P2 126.59(10)
C31 C30 P2 114.11(9)
C32 C31 C30 120.01(13)
C32 C31 H31 120.0
C30 C31 H31 120.0
C33 C32 C31 120.15(14)
C33 C32 H32 119.9
C31 C32 H32 119.9
C34 C33 C32 120.02(13)
C34 C33 H33 120.0
C32 C33 H33 120.0
C33 C34 C35 120.16(14)
C33 C34 H34 119.9
C35 C34 H34 119.9
C30 C35 C34 120.37(14)
C30 C35 H35 119.8
C34 C35 H35 119.8
C37 C36 N2 123.02(11)
C37 C36 C41 118.62(11)
N2 C36 C41 118.34(11)
C38 C37 C36 120.36(12)
C38 C37 H37 119.8
C36 C37 H37 119.8
C39 C38 C37 121.02(12)
C39 C38 H38 119.5
C37 C38 H38 119.5
C38 C39 C40 118.78(12)
C38 C39 H39 120.6
C40 C39 H39 120.6
C41 C40 C39 120.77(12)
C41 C40 H40 119.6
C39 C40 H40 119.6
C40 C41 C36 120.45(12)
C40 C41 H41 119.8
C36 C41 H41 119.8

loop_
_geom_bond_atom_site_label_1
_geom_bond_atom_site_label_2
_geom_bond_distance
Ru C4 2.1807(10)
Ru C3 2.1836(13)
Ru C2 2.2252(14)
Ru C5 2.2288(13)
Ru C1 2.2307(14)
Ru P1 2.2798(3)
Ru P2 2.2947(3)
Ru Cl 2.4413(3)
P1 N1 1.6812(11)
P1 C12 1.8247(12)
P1 C6 1.8389(12)
P2 N2 1.6929(11)
P2 C24 1.8235(12)
P2 C30 1.8305(12)
N1 C18 1.3983(15)
N1 H1N 0.79(2)
N2 C36 1.4027(15)
N2 H2N 0.868(19)
C1 C5 1.412(2)
C1 C2 1.4317(16)
C1 H1 0.9500
C2 C3 1.436(2)
C2 H2 0.9500
C3 C4 1.421(2)
C3 H3 0.9500
C4 C5 1.443(2)
C4 H4 0.9500
C5 H5 0.9500
C6 C11 1.3964(17)
C6 C7 1.4015(17)
C7 C8 1.3960(18)
C7 H7 0.9500
C8 C9 1.393(2)
C8 H8 0.9500
C9 C10 1.384(2)
C9 H9 0.9500
C10 C11 1.3942(18)
C10 H10 0.9500
C11 H11 0.9500
C12 C13 1.4009(16)
C12 C17 1.4027(16)
C13 C14 1.3925(17)
C13 H13 0.9500
C14 C15 1.3870(18)
C14 H14 0.9500
C15 C16 1.3932(17)
C15 H15 0.9500
C16 C17 1.3927(17)
C16 H16 0.9500
C17 H17 0.9500
C18 C23 1.4002(17)
C18 C19 1.4058(16)
C19 C20 1.3893(18)
C19 H19 0.9500
C20 C21 1.387(2)
C20 H20 0.9500
C21 C22 1.390(2)
C21 H21 0.9500
C22 C23 1.3953(17)
C22 H22 0.9500
C23 H23 0.9500
C24 C25 1.4014(17)
C24 C29 1.4017(17)
C25 C26 1.3989(19)
C25 H25 0.9500
C26 C27 1.388(2)
C26 H26 0.9500
C27 C28 1.384(2)
C27 H27 0.9500
C28 C29 1.3934(17)
C28 H28 0.9500
C29 H29 0.9500
C30 C35 1.3955(18)
C30 C31 1.4007(18)
C31 C32 1.3967(18)
C31 H31 0.9500
C32 C33 1.393(2)
C32 H32 0.9500
C33 C34 1.383(2)
C33 H33 0.9500
C34 C35 1.3966(19)
C34 H34 0.9500
C35 H35 0.9500
C36 C37 1.4000(16)
C36 C41 1.4051(16)
C37 C38 1.3918(17)
C37 H37 0.9500
C38 C39 1.3914(19)
C38 H38 0.9500
C39 C40 1.3952(19)
C39 H39 0.9500
C40 C41 1.3909(18)
C40 H40 0.9500
C41 H41 0.9500

loop_
_geom_hbond_atom_site_label_D
_geom_hbond_atom_site_label_H
_geom_hbond_atom_site_label_A
_geom_hbond_distance_DH
_geom_hbond_distance_HA
_geom_hbond_distance_DA
_geom_hbond_angle_DHA
N1 H1N Cl 0.79(2) 2.44(2) 3.0944(11) 141.3(17)
N2 H2N Cl 0.87(2) 2.76(2) 3.3352(11) 125.6(15)

loop_
_geom_torsion_atom_site_label_1
_geom_torsion_atom_site_label_2
_geom_torsion_atom_site_label_3
_geom_torsion_atom_site_label_4
_geom_torsion
C4 Ru P1 N1 -179.43(6)
C3 Ru P1 N1 -149.56(6)
C2 Ru P1 N1 -112.59(6)
C5 Ru P1 N1 -165.07(10)
C1 Ru P1 N1 -99.88(7)
P2 Ru P1 N1 80.59(4)
Cl Ru P1 N1 -9.06(4)
C4 Ru P1 C12 58.55(6)
C3 Ru P1 C12 88.42(6)
C2 Ru P1 C12 125.39(6)
C5 Ru P1 C12 72.91(10)
C1 Ru P1 C12 138.10(7)
P2 Ru P1 C12 -41.43(4)
Cl Ru P1 C12 -131.09(4)
C4 Ru P1 C6 -62.98(6)
C3 Ru P1 C6 -33.11(6)
C2 Ru P1 C6 3.86(6)
C5 Ru P1 C6 -48.62(10)
C1 Ru P1 C6 16.57(7)
P2 Ru P1 C6 -162.96(4)
Cl Ru P1 C6 107.39(4)
C4 Ru P2 N2 102.79(6)
C3 Ru P2 N2 122.15(6)
C2 Ru P2 N2 74.31(10)
C5 Ru P2 N2 64.54(5)
C1 Ru P2 N2 42.01(6)
P1 Ru P2 N2 -138.36(4)
Cl Ru P2 N2 -47.63(4)
C4 Ru P2 C24 -10.06(6)
C3 Ru P2 C24 9.29(6)
C2 Ru P2 C24 -38.55(11)
C5 Ru P2 C24 -48.32(6)
C1 Ru P2 C24 -70.85(6)
P1 Ru P2 C24 108.78(4)
Cl Ru P2 C24 -160.49(4)
C4 Ru P2 C30 -139.03(7)
C3 Ru P2 C30 -119.68(7)
C2 Ru P2 C30 -167.52(10)
C5 Ru P2 C30 -177.28(6)
C1 Ru P2 C30 160.18(7)
P1 Ru P2 C30 -20.19(5)
Cl Ru P2 C30 70.54(5)
C12 P1 N1 C18 -63.19(13)
C6 P1 N1 C18 44.92(13)
Ru P1 N1 C18 166.85(11)
C24 P2 N2 C36 -63.74(11)
C30 P2 N2 C36 47.26(12)
Ru P2 N2 C36 177.88(9)
C4 Ru C1 C5 -37.94(9)
C3 Ru C1 C5 -80.88(8)
C2 Ru C1 C5 -119.22(14)
P1 Ru C1 C5 -139.87(7)
P2 Ru C1 C5 39.58(10)
Cl Ru C1 C5 129.01(8)
C4 Ru C1 C2 81.28(10)
C3 Ru C1 C2 38.34(9)
C5 Ru C1 C2 119.22(14)
P1 Ru C1 C2 -20.64(13)
P2 Ru C1 C2 158.80(8)
Cl Ru C1 C2 -111.76(9)
C5 C1 C2 C3 0.47(19)
Ru C1 C2 C3 -60.94(10)
C5 C1 C2 Ru 61.41(11)
C4 Ru C2 C1 -79.05(10)
C3 Ru C2 C1 -116.45(13)
C5 Ru C2 C1 -36.08(9)
P1 Ru C2 C1 166.26(9)
P2 Ru C2 C1 -47.05(16)
Cl Ru C2 C1 72.39(10)
C4 Ru C2 C3 37.40(8)
C5 Ru C2 C3 80.37(8)
C1 Ru C2 C3 116.45(13)
P1 Ru C2 C3 -77.30(8)
P2 Ru C2 C3 69.40(13)
Cl Ru C2 C3 -171.16(7)
C1 C2 C3 C4 0.32(16)
Ru C2 C3 C4 -61.97(9)
C1 C2 C3 Ru 62.28(11)
C2 Ru C3 C4 117.87(12)
C5 Ru C3 C4 38.42(7)
C1 Ru C3 C4 80.06(8)
P1 Ru C3 C4 -134.23(7)
P2 Ru C3 C4 -32.42(9)
Cl Ru C3 C4 131.44(7)
C4 Ru C3 C2 -117.87(12)
C5 Ru C3 C2 -79.44(9)
C1 Ru C3 C2 -37.81(8)
P1 Ru C3 C2 107.90(8)
P2 Ru C3 C2 -150.29(7)
Cl Ru C3 C2 13.57(11)
C2 C3 C4 C5 -0.96(12)
Ru C3 C4 C5 -64.00(7)
C2 C3 C4 Ru 63.03(10)
C2 Ru C4 C3 -37.41(8)
C5 Ru C4 C3 -116.23(9)
C1 Ru C4 C3 -79.56(8)
P1 Ru C4 C3 53.92(8)
P2 Ru C4 C3 155.25(7)
Cl Ru C4 C3 -106.48(10)
C3 Ru C4 C5 116.23(9)
C2 Ru C4 C5 78.82(8)
C1 Ru C4 C5 36.67(8)
P1 Ru C4 C5 170.15(7)
P2 Ru C4 C5 -88.52(7)
Cl Ru C4 C5 9.75(12)
C2 C1 C5 C4 -1.06(17)
Ru C1 C5 C4 60.09(8)
C2 C1 C5 Ru -61.15(12)
C3 C4 C5 C1 1.24(12)
Ru C4 C5 C1 -61.71(9)
C3 C4 C5 Ru 62.95(7)
C4 Ru C5 C1 117.73(12)
C3 Ru C5 C1 79.50(9)
C2 Ru C5 C1 36.64(8)
P1 Ru C5 C1 96.92(11)
P2 Ru C5 C1 -147.86(8)
Cl Ru C5 C1 -57.04(9)
C3 Ru C5 C4 -38.23(7)
C2 Ru C5 C4 -81.09(8)
C1 Ru C5 C4 -117.73(12)
P1 Ru C5 C4 -20.81(14)
P2 Ru C5 C4 94.41(7)
Cl Ru C5 C4 -174.77(6)
N1 P1 C6 C11 -143.34(10)
C12 P1 C6 C11 -34.70(12)
Ru P1 C6 C11 95.12(10)
N1 P1 C6 C7 36.71(11)
C12 P1 C6 C7 145.36(10)
Ru P1 C6 C7 -84.83(10)
C11 C6 C7 C8 3.04(18)
P1 C6 C7 C8 -177.01(10)
C6 C7 C8 C9 -2.2(2)
C7 C8 C9 C10 -0.5(2)
C8 C9 C10 C11 2.3(2)
C9 C10 C11 C6 -1.4(2)
C7 C6 C11 C10 -1.24(19)
P1 C6 C11 C10 178.82(10)
N1 P1 C12 C13 -2.55(11)
C6 P1 C12 C13 -110.58(10)
Ru P1 C12 C13 123.36(9)
N1 P1 C12 C17 -179.90(10)
C6 P1 C12 C17 72.07(10)
Ru P1 C12 C17 -53.99(11)
C17 C12 C13 C14 -2.21(18)
P1 C12 C13 C14 -179.59(10)
C12 C13 C14 C15 0.1(2)
C13 C14 C15 C16 1.7(2)
C14 C15 C16 C17 -1.4(2)
C15 C16 C17 C12 -0.75(19)
C13 C12 C17 C16 2.53(18)
P1 C12 C17 C16 179.95(9)
P1 N1 C18 C23 0.86(19)
P1 N1 C18 C19 -178.81(10)
N1 C18 C19 C20 178.00(12)
C23 C18 C19 C20 -1.69(18)
C18 C19 C20 C21 0.48(19)
C19 C20 C21 C22 1.1(2)
C20 C21 C22 C23 -1.4(2)
C21 C22 C23 C18 0.16(19)
N1 C18 C23 C22 -178.29(12)
C19 C18 C23 C22 1.38(17)
N2 P2 C24 C25 163.40(10)
C30 P2 C24 C25 56.16(12)
Ru P2 C24 C25 -80.62(11)
N2 P2 C24 C29 -26.44(11)
C30 P2 C24 C29 -133.68(10)
Ru P2 C24 C29 89.54(10)
C29 C24 C25 C26 2.13(19)
P2 C24 C25 C26 172.28(10)
C24 C25 C26 C27 -1.9(2)
C25 C26 C27 C28 0.0(2)
C26 C27 C28 C29 1.7(2)
C27 C28 C29 C24 -1.4(2)
C25 C24 C29 C28 -0.48(19)
P2 C24 C29 C28 -171.06(10)
N2 P2 C30 C35 -118.29(12)
C24 P2 C30 C35 -10.27(13)
Ru P2 C30 C35 120.60(11)
N2 P2 C30 C31 59.94(11)
C24 P2 C30 C31 167.96(10)
Ru P2 C30 C31 -61.17(11)
C35 C30 C31 C32 -0.7(2)
P2 C30 C31 C32 -179.04(11)
C30 C31 C32 C33 1.0(2)
C31 C32 C33 C34 -0.6(2)
C32 C33 C34 C35 -0.1(2)
C31 C30 C35 C34 0.0(2)
P2 C30 C35 C34 178.11(11)
C33 C34 C35 C30 0.4(2)
P2 N2 C36 C37 10.20(18)
P2 N2 C36 C41 -171.42(9)
N2 C36 C37 C38 179.11(11)
C41 C36 C37 C38 0.74(18)
C36 C37 C38 C39 -0.9(2)
C37 C38 C39 C40 0.4(2)
C38 C39 C40 C41 0.2(2)
C39 C40 C41 C36 -0.33(19)
C37 C36 C41 C40 -0.14(18)
N2 C36 C41 C40 -178.59(11)
